data_4317480
loop_
_publ_author_name
'C. Belle'
'C. Beguin'
'I. Gautier-Luneau'
'S. Hamman'
'C. Philouze'
'J. L. Pierre'
'F. Thomas'
'S. Torelli'
'E. Saint-Aman'
'M. Bonin'

_publ_contact_author_address
;
Laboratoire de Chimie Biomim\'etique 
(LEDSS, UMR CNRS 5616)
Universit\'e J. Fourier, BP 53, 38041 Grenoble Cedex 9 - France
;
_publ_contact_author_email ' Catherine.Belle@ujf-grenoble.fr '
_publ_contact_author_name ' Catherine BELLE '
_publ_section_title
;
 Dicopper(II) Complexes of H-BPMP-Type Ligands: pH-Induced Changes of
 Redox, Spectroscopic (19F NMR Studies of Fluorinated Complexes),
 Structural Properties, and Catecholase Activities
;
_journal_name_full 'Inorganic Chemistry'
_journal_page_first 479
_journal_page_last 491
_journal_paper_doi 10.1021/ic010534g
_journal_volume 41
_journal_year 2002
_chemical_formula_sum 'C35 H40 Cl3 Cu2 F N6 O16'
_chemical_formula_weight 1053.18
_space_group_IT_number 33
_symmetry_cell_setting orthorhombic
_symmetry_Int_Tables_number 33
_symmetry_space_group_name_Hall 'P 2c -2n'
_symmetry_space_group_name_H-M 'P n a 21'
_audit_creation_date 2001-04-19
_audit_creation_method 'by teXsan v1.8'
_cell_angle_alpha 90
_cell_angle_beta 90
_cell_angle_gamma 90
_cell_formula_units_Z 4
_cell_length_a 12.569(6)
_cell_length_b 18.423(9)
_cell_length_c 18.919(9)
_cell_measurement_reflns_used 25
_cell_measurement_temperature 273.2
_cell_measurement_theta_max 11.52
_cell_measurement_theta_min 9.6
_cell_volume 4381(4)
_computing_cell_refinement 'ENRAF-NONIUS CAD4'
_computing_data_collection 'ENRAF-NONIUS CAD4'
_computing_data_reduction 'teXsan (MSC, 1992-1997)'
_computing_publication_material 'teXsan (MSC, 1992-1997)'
_computing_structure_refinement 'teXsan (MSC, 1992-1997)'
_computing_structure_solution 'teXsan (MSC, 1992-1997)'
_diffrn_ambient_temperature 273.2
_diffrn_measurement_device_type CAD-4
_diffrn_measurement_method omega
_diffrn_orient_matrix_UB_11 0.04354
_diffrn_orient_matrix_UB_12 0.04501
_diffrn_orient_matrix_UB_13 -0.00621
_diffrn_orient_matrix_UB_21 0.01147
_diffrn_orient_matrix_UB_22 0.00244
_diffrn_orient_matrix_UB_23 0.05225
_diffrn_orient_matrix_UB_31 0.06560
_diffrn_orient_matrix_UB_32 -0.03024
_diffrn_orient_matrix_UB_33 -0.00505
_diffrn_radiation_detector 'scintillation counter'
_diffrn_radiation_monochromator graphite
_diffrn_radiation_source 'X-ray tube'
_diffrn_radiation_type 'Mo K\a'
_diffrn_radiation_wavelength 0.7107
_diffrn_reflns_av_sigmaI/netI 0.090
_diffrn_reflns_limit_h_max 17
_diffrn_reflns_limit_h_min 0
_diffrn_reflns_limit_k_max 25
_diffrn_reflns_limit_k_min 0
_diffrn_reflns_limit_l_max 26
_diffrn_reflns_limit_l_min 0
_diffrn_reflns_number 7009
_diffrn_reflns_reduction_process 'Lp corrections applied'
_diffrn_reflns_theta_max 29.96
_diffrn_reflns_theta_min 2.15
_diffrn_standards_decay_% 6.16
_diffrn_standards_interval_count 7200
_diffrn_standards_number 2
_exptl_absorpt_coefficient_mu 1.233
_exptl_absorpt_correction_type none
_exptl_crystal_colour 'deep blue'
_exptl_crystal_density_diffrn 1.597
_exptl_crystal_density_meas ?
_exptl_crystal_description needle
_exptl_crystal_F_000 2152.00
_exptl_crystal_size_max 0.30
_exptl_crystal_size_mid 0.15
_exptl_crystal_size_min 0.15
_refine_diff_density_max 0.66
_refine_diff_density_min -0.75
_refine_ls_extinction_method none
_refine_ls_goodness_of_fit_all 1.971
_refine_ls_goodness_of_fit_ref 1.971
_refine_ls_hydrogen_treatment noref
_refine_ls_matrix_type full
_refine_ls_number_constraints 0
_refine_ls_number_parameters 568
_refine_ls_number_reflns 3660
_refine_ls_number_restraints 0
_refine_ls_R_factor_all 0.0636
_refine_ls_R_factor_gt 0.0636
_refine_ls_shift/su_max 0.0940
_refine_ls_shift/su_mean 0.0050
_refine_ls_structure_factor_coef F
_refine_ls_weighting_details 'w = 1/[\s^2^(Fo) + 0.00006|Fo|^2^]'
_refine_ls_weighting_scheme sigma
_refine_ls_wR_factor_all 0.0391
_refine_ls_wR_factor_ref 0.0391
_reflns_number_gt 3660
_reflns_number_total 7009
_reflns_threshold_expression I>1.00\s(I)
_cod_data_source_file ic010534g_4.cif
_cod_data_source_block '[Cu2(LF)(H2O)2]3+'
_cod_depositor_comments
;
 Changing the values of the '_atom_site_label' and related data items
 (e. g. '_atom_site_aniso_label') to match each other in order to relate
 data from different loops.

 Antanas Vaitkus,
 2017-03-03

The following automatic conversions were performed:

'_exptl_crystal_density_meas' value 'not measured' was changed to '?'
- the value is perceived as not measured.

Automatic conversion script
Id: cif_fix_values 3008 2015-01-20 13:52:24Z robertas 

The following automatic conversions were performed:
data name '_geom_bond_atom_site_label_D' replaced with
'_geom_hbond_atom_site_label_D' as specified in the replacement file
'/home/antanas/src/cod-tools/trunk/data/replacement-values/replacement_tags.lst'.

data
name '_geom_bond_atom_site_label_H' replaced with
'_geom_hbond_atom_site_label_H' as specified in the replacement file
'/home/antanas/src/cod-tools/trunk/data/replacement-values/replacement_tags.lst'.

data
name '_geom_contact_atom_site_label_a' replaced with
'_geom_hbond_atom_site_label_A' as specified in the replacement file
'/home/antanas/src/cod-tools/trunk/data/replacement-values/replacement_tags.lst'.

data
name '_geom_bond_distance_DH' replaced with '_geom_hbond_distance_DH'
as specified in the replacement file
'/home/antanas/src/cod-tools/trunk/data/replacement-values/replacement_tags.lst'.

data
name '_geom_contact_distance_HA' replaced with
'_geom_hbond_distance_HA' as specified in the replacement file
'/home/antanas/src/cod-tools/trunk/data/replacement-values/replacement_tags.lst'.

data
name '_geom_contact_distance_DA' replaced with
'_geom_hbond_distance_DA' as specified in the replacement file
'/home/antanas/src/cod-tools/trunk/data/replacement-values/replacement_tags.lst'.

data
name '_geom_angle_DHA' replaced with '_geom_hbond_angle_DHA' as
specified in the replacement file
'/home/antanas/src/cod-tools/trunk/data/replacement-values/replacement_tags.lst'.

data
name '_geom_contact_site_symmetry_A' replaced with
'_geom_hbond_site_symmetry_A' as specified in the replacement file
'/home/antanas/src/cod-tools/trunk/data/replacement-values/replacement_tags.lst'.

Automatic conversion script
Id: cif_correct_tags 5005 2017-03-03 11:38:54Z antanas 
;
_cod_original_cell_volume 4381(3)
_cod_original_formula_sum 'C35 H40 Cl3 Cu2 F N6 O16 '
_cod_database_code 4317480

loop_
_symmetry_equiv_pos_as_xyz
'   +x,   +y,   +z'
'   -x,   -y,1/2+z'
1/2-x,1/2+y,1/2+z
'1/2+x,1/2-y,   +z'

loop_
_atom_site_label
_atom_site_fract_x
_atom_site_fract_y
_atom_site_fract_z
_atom_site_U_iso_or_equiv
_atom_site_occupancy
_atom_site_refinement_flags
_atom_site_adp_type
_atom_site_calc_flag
_atom_site_calc_attached_atom
Cu1 0.23580(5) 0.00251(4) -0.19737(6) 0.0420(2) 1.000 . Uani d ?
Cu2 0.23172(6) 0.02514(4) 0.01736(6) 0.0418(2) 1.000 . Uani d ?
Cl1 -0.2559(2) 0.4072(1) -0.3736(1) 0.0692(6) 1.000 . Uani d ?
Cl2 -0.1141(2) 0.1486(1) -0.1719(1) 0.0825(7) 1.000 . Uani d ?
Cl3 0.3157(1) 0.15006(9) 0.1646(1) 0.0517(5) 1.000 . Uani d ?
F1 0.0752(4) -0.3033(2) -0.0648(3) 0.106(2) 1.000 . Uani d ?
O1 0.2195(3) -0.0240(2) -0.0832(2) 0.040(1) 1.000 . Uani d ?
O2 0.1669(3) 0.1002(2) -0.1909(3) 0.058(1) 1.000 . Uani d ?
O3 0.3708(3) 0.0762(2) 0.0009(2) 0.045(1) 1.000 . Uani d ?
O4 0.0344(4) -0.5043(3) -0.0597(3) 0.093(2) 1.000 . Uani d ?
O5 -0.3067(6) 0.3893(4) -0.4338(4) 0.152(3) 1.000 . Uani d ?
O6 -0.2570(8) 0.3556(3) -0.3223(4) 0.180(4) 1.000 . Uani d ?
O7 -0.2763(6) 0.4758(3) -0.3464(3) 0.129(3) 1.000 . Uani d ?
O8 -0.1504(7) 0.4139(6) -0.3893(7) 0.258(5) 1.000 . Uani d ?
O9 -0.1658(5) 0.0956(3) -0.2107(4) 0.130(3) 1.000 . Uani d ?
O10 -0.0425(5) 0.1161(4) -0.1253(3) 0.135(3) 1.000 . Uani d ?
O11 -0.1737(5) 0.2017(4) -0.1435(4) 0.159(3) 1.000 . Uani d ?
O12 -0.0477(6) 0.1806(4) -0.2221(6) 0.198(4) 1.000 . Uani d ?
O13 0.2601(3) 0.0851(2) 0.1537(2) 0.061(1) 1.000 . Uani d ?
O14 0.3339(4) 0.1591(3) 0.2385(3) 0.073(2) 1.000 . Uani d ?
O15 0.2585(4) 0.2096(2) 0.1392(3) 0.092(2) 1.000 . Uani d ?
O16 0.4162(4) 0.1440(3) 0.1287(3) 0.079(2) 1.000 . Uani d ?
N1 0.3159(4) -0.0894(3) -0.2186(3) 0.043(2) 1.000 . Uani d ?
N2 0.3782(4) 0.0477(3) -0.2023(3) 0.047(2) 1.000 . Uani d ?
N3 0.1095(4) -0.0558(2) -0.2223(3) 0.038(1) 1.000 . Uani d ?
N4 0.0883(4) -0.0141(2) 0.0550(3) 0.041(2) 1.000 . Uani d ?
N5 0.1490(4) 0.1157(2) 0.0056(3) 0.044(2) 1.000 . Uani d ?
N6 0.2884(4) -0.0630(3) 0.0661(3) 0.043(2) 1.000 . Uani d ?
C1 0.1870(5) -0.0925(3) -0.0778(3) 0.042(2) 1.000 . Uani d ?
C2 0.2404(5) -0.1484(3) -0.1090(3) 0.048(2) 1.000 . Uani d ?
C3 0.2057(6) -0.2198(3) -0.1037(4) 0.060(2) 1.000 . Uani d ?
C4 0.1119(6) -0.2336(3) -0.0679(4) 0.062(2) 1.000 . Uani d ?
C5 0.0570(6) -0.1788(4) -0.0364(4) 0.058(2) 1.000 . Uani d ?
C6 0.0953(5) -0.1075(3) -0.0395(3) 0.047(2) 1.000 . Uani d ?
C7 0.3381(5) -0.1291(3) -0.1516(4) 0.052(2) 1.000 . Uani d ?
C8 0.0312(5) -0.0470(3) -0.0065(3) 0.046(2) 1.000 . Uani d ?
C9 0.4160(5) -0.0683(4) -0.2536(4) 0.061(2) 1.000 . Uani d ?
C10 0.4513(5) 0.0042(4) -0.2321(3) 0.050(2) 1.000 . Uani d ?
C11 0.5551(6) 0.0295(4) -0.2431(4) 0.066(2) 1.000 . Uani d ?
C12 0.5776(6) 0.0983(4) -0.2242(4) 0.071(3) 1.000 . Uani d ?
C13 0.5053(6) 0.1425(4) -0.1951(4) 0.067(2) 1.000 . Uani d ?
C14 0.4050(5) 0.1143(4) -0.1835(4) 0.054(2) 1.000 . Uani d ?
C15 0.2464(5) -0.1344(3) -0.2658(3) 0.050(2) 1.000 . Uani d ?
C16 0.1305(5) -0.1217(3) -0.2475(3) 0.046(2) 1.000 . Uani d ?
C17 0.0521(6) -0.1716(4) -0.2603(4) 0.065(2) 1.000 . Uani d ?
C18 -0.0498(6) -0.1553(4) -0.2473(4) 0.068(3) 1.000 . Uani d ?
C19 -0.0743(5) -0.0884(4) -0.2211(4) 0.063(2) 1.000 . Uani d ?
C20 0.0054(5) -0.0397(3) -0.2087(4) 0.048(2) 1.000 . Uani d ?
C21 0.0297(5) 0.0502(4) 0.0812(4) 0.057(2) 1.000 . Uani d ?
C22 0.0542(5) 0.1161(4) 0.0386(3) 0.047(2) 1.000 . Uani d ?
C23 -0.0117(5) 0.1767(4) 0.0361(4) 0.067(3) 1.000 . Uani d ?
C24 0.0202(7) 0.2355(4) 0.0006(5) 0.085(3) 1.000 . Uani d ?
C25 0.1167(6) 0.2369(4) -0.0349(4) 0.073(3) 1.000 . Uani d ?
C26 0.1789(5) 0.1756(3) -0.0300(4) 0.054(2) 1.000 . Uani d ?
C27 0.1120(5) -0.0683(3) 0.1108(4) 0.056(2) 1.000 . Uani d ?
C28 0.2172(5) -0.1037(3) 0.0990(3) 0.046(2) 1.000 . Uani d ?
C29 0.2415(6) -0.1722(4) 0.1262(4) 0.062(2) 1.000 . Uani d ?
C30 0.3446(7) -0.1983(4) 0.1179(5) 0.079(3) 1.000 . Uani d ?
C31 0.4161(6) -0.1572(4) 0.0840(4) 0.066(3) 1.000 . Uani d ?
C32 0.3866(5) -0.0908(4) 0.0598(4) 0.052(2) 1.000 . Uani d ?
C33 0.1310(7) -0.5109(4) -0.0519(4) 0.081(3) 1.000 . Uani d ?
C34 0.1770(8) -0.5651(5) -0.0063(6) 0.126(4) 1.000 . Uani d ?
C35 0.2036(6) -0.4598(4) -0.0904(6) 0.096(3) 1.000 . Uani d ?
H1 0.1090 0.1024 -0.2243 0.070 1.000 . Uiso c ?
H2 0.1292 0.1008 -0.1417 0.070 1.000 . Uiso c ?
H3 0.4253 0.0366 -0.0126 0.055 1.000 . Uiso c ?
H4 0.3917 0.0979 0.0463 0.055 1.000 . Uiso c ?
H5 0.2467 -0.2575 -0.1236 0.075 1.000 . Uiso c ?
H6 -0.0078 -0.1888 -0.0119 0.067 1.000 . Uiso c ?
H7 0.3821 -0.0992 -0.1226 0.063 1.000 . Uiso c ?
H8 0.3736 -0.1727 -0.1623 0.063 1.000 . Uiso c ?
H9 -0.0351 -0.0663 0.0088 0.053 1.000 . Uiso c ?
H10 0.0187 -0.0106 -0.0412 0.053 1.000 . Uiso c ?
H11 0.4688 -0.1030 -0.2411 0.072 1.000 . Uiso c ?
H12 0.4047 -0.0697 -0.3033 0.072 1.000 . Uiso c ?
H13 0.6069 -0.0005 -0.2640 0.076 1.000 . Uiso c ?
H14 0.6468 0.1155 -0.2304 0.089 1.000 . Uiso c ?
H15 0.5221 0.1921 -0.1834 0.083 1.000 . Uiso c ?
H16 0.3529 0.1436 -0.1601 0.065 1.000 . Uiso c ?
H17 0.2585 -0.1209 -0.3136 0.061 1.000 . Uiso c ?
H18 0.2633 -0.1842 -0.2596 0.061 1.000 . Uiso c ?
H19 0.0665 -0.2190 -0.2794 0.081 1.000 . Uiso c ?
H20 -0.1053 -0.1884 -0.2567 0.080 1.000 . Uiso c ?
H21 -0.1473 -0.0758 -0.2110 0.073 1.000 . Uiso c ?
H22 -0.0125 0.0065 -0.1909 0.059 1.000 . Uiso c ?
H23 -0.0444 0.0418 0.0784 0.071 1.000 . Uiso c ?
H24 0.0493 0.0591 0.1290 0.071 1.000 . Uiso c ?
H25 -0.0777 0.1762 0.0599 0.080 1.000 . Uiso c ?
H26 -0.0221 0.2778 -0.0017 0.099 1.000 . Uiso c ?
H27 0.1404 0.2777 -0.0611 0.088 1.000 . Uiso c ?
H28 0.2453 0.1753 -0.0523 0.067 1.000 . Uiso c ?
H29 0.1140 -0.0446 0.1560 0.070 1.000 . Uiso c ?
H30 0.0594 -0.1049 0.1118 0.070 1.000 . Uiso c ?
H31 0.1882 -0.1992 0.1494 0.069 1.000 . Uiso c ?
H32 0.3621 -0.2454 0.1350 0.096 1.000 . Uiso c ?
H33 0.4865 -0.1716 0.0762 0.081 1.000 . Uiso c ?
H34 0.4377 -0.0625 0.0355 0.061 1.000 . Uiso c ?
H35 0.1536 -0.5590 0.0378 0.155 1.000 . Uiso c ?
H36 0.1577 -0.6114 -0.0264 0.155 1.000 . Uiso c ?
H37 0.2525 -0.5597 -0.0113 0.155 1.000 . Uiso c ?
H38 0.1894 -0.4118 -0.0729 0.119 1.000 . Uiso c ?
H39 0.2746 -0.4726 -0.0768 0.119 1.000 . Uiso c ?
H40 0.1938 -0.4629 -0.1380 0.119 1.000 . Uiso c ?

loop_
_atom_site_aniso_label
_atom_site_aniso_U_11
_atom_site_aniso_U_22
_atom_site_aniso_U_33
_atom_site_aniso_U_12
_atom_site_aniso_U_13
_atom_site_aniso_U_23
Cu1 0.0341(4) 0.0479(4) 0.0441(4) 0.0037(4) 0.0040(5) -0.0062(4)
Cu2 0.0361(4) 0.0480(4) 0.0413(4) -0.0023(4) 0.0040(5) -0.0026(4)
Cl1 0.065(1) 0.080(1) 0.062(1) 0.009(1) -0.008(1) -0.005(1)
Cl2 0.051(1) 0.073(1) 0.124(2) 0.008(1) -0.011(1) -0.004(1)
Cl3 0.046(1) 0.059(1) 0.050(1) -0.0052(9) -0.0046(9) -0.008(1)
F1 0.128(4) 0.059(3) 0.130(5) -0.028(3) 0.019(3) -0.003(3)
O1 0.045(2) 0.045(2) 0.029(2) -0.004(2) 0.000(2) 0.000(2)
O2 0.052(3) 0.057(3) 0.064(3) 0.004(2) -0.004(3) -0.010(3)
O3 0.039(2) 0.058(3) 0.039(3) -0.005(2) 0.008(2) -0.004(2)
O4 0.068(3) 0.127(5) 0.084(4) -0.025(3) 0.027(3) -0.021(4)
O5 0.163(6) 0.189(7) 0.104(5) 0.003(5) -0.080(5) -0.025(5)
O6 0.36(1) 0.083(4) 0.094(5) -0.044(6) -0.003(7) -0.013(4)
O7 0.200(7) 0.089(4) 0.099(5) 0.047(5) 0.004(5) 0.003(4)
O8 0.089(6) 0.35(1) 0.33(1) 0.031(7) 0.015(8) -0.08(1)
O9 0.080(4) 0.138(5) 0.173(6) 0.015(4) -0.054(4) -0.045(5)
O10 0.141(5) 0.166(6) 0.099(5) 0.076(5) -0.054(4) -0.057(4)
O11 0.117(5) 0.140(5) 0.219(8) 0.074(4) 0.033(5) -0.027(6)
O12 0.145(7) 0.143(6) 0.31(1) -0.021(6) 0.056(8) 0.029(8)
O13 0.059(3) 0.059(3) 0.066(3) -0.012(3) 0.001(3) -0.020(2)
O14 0.067(3) 0.090(4) 0.061(3) -0.009(3) -0.007(3) -0.015(3)
O15 0.121(4) 0.059(3) 0.094(4) 0.013(3) -0.030(4) -0.003(3)
O16 0.056(3) 0.117(4) 0.063(3) -0.023(3) 0.013(3) -0.017(3)
N1 0.032(3) 0.055(3) 0.042(3) 0.009(3) 0.011(3) -0.012(3)
N2 0.042(3) 0.054(3) 0.045(3) 0.001(3) 0.003(3) 0.005(3)
N3 0.037(3) 0.036(3) 0.040(3) 0.007(2) -0.001(3) -0.007(2)
N4 0.042(3) 0.042(3) 0.038(3) 0.003(3) 0.004(3) -0.007(3)
N5 0.038(3) 0.045(3) 0.049(4) 0.000(2) 0.000(3) -0.009(3)
N6 0.042(3) 0.049(3) 0.037(3) -0.003(3) 0.001(3) 0.002(3)
C1 0.046(4) 0.041(4) 0.038(4) 0.004(3) -0.006(3) -0.001(3)
C2 0.060(4) 0.040(4) 0.043(4) -0.004(4) -0.012(4) 0.001(3)
C3 0.074(5) 0.050(4) 0.055(5) 0.014(4) -0.005(4) -0.003(4)
C4 0.092(6) 0.036(4) 0.057(5) -0.012(4) 0.003(4) 0.000(4)
C5 0.067(5) 0.058(5) 0.050(5) -0.014(4) 0.002(4) 0.000(4)
C6 0.048(4) 0.049(4) 0.044(4) -0.008(4) -0.004(4) 0.003(3)
C7 0.051(4) 0.057(4) 0.048(4) 0.012(4) 0.001(4) -0.006(4)
C8 0.035(4) 0.059(4) 0.043(4) -0.017(3) 0.002(3) 0.003(3)
C9 0.040(4) 0.071(5) 0.072(5) 0.010(4) 0.012(4) -0.012(4)
C10 0.040(4) 0.064(4) 0.044(4) 0.005(4) 0.008(3) 0.014(4)
C11 0.046(4) 0.090(5) 0.061(5) -0.001(4) 0.004(4) 0.016(5)
C12 0.042(4) 0.089(6) 0.081(6) -0.015(4) -0.004(4) 0.016(5)
C13 0.053(4) 0.079(5) 0.070(5) -0.015(4) -0.013(5) 0.004(5)
C14 0.050(4) 0.070(4) 0.043(4) -0.004(4) -0.004(4) -0.001(4)
C15 0.043(4) 0.063(4) 0.045(4) 0.010(4) 0.010(4) -0.011(4)
C16 0.050(4) 0.043(4) 0.044(4) 0.004(3) -0.003(4) 0.000(3)
C17 0.060(5) 0.052(4) 0.082(5) 0.002(4) -0.026(4) -0.014(4)
C18 0.050(5) 0.063(5) 0.090(6) -0.015(4) -0.017(4) 0.007(5)
C19 0.042(4) 0.081(5) 0.065(5) 0.004(4) -0.012(4) -0.001(4)
C20 0.042(4) 0.059(4) 0.044(4) 0.013(3) -0.007(3) 0.000(4)
C21 0.040(4) 0.071(5) 0.059(5) 0.005(4) 0.016(4) -0.017(4)
C22 0.050(4) 0.061(4) 0.028(4) 0.010(4) -0.007(3) -0.013(3)
C23 0.041(4) 0.093(5) 0.068(6) 0.022(4) -0.005(4) -0.024(5)
C24 0.094(6) 0.058(5) 0.103(7) 0.015(5) -0.003(6) -0.008(5)
C25 0.081(6) 0.051(5) 0.087(6) 0.009(4) -0.007(5) 0.011(4)
C26 0.062(4) 0.045(4) 0.055(5) 0.000(4) -0.004(4) -0.003(4)
C27 0.057(5) 0.064(4) 0.047(4) -0.013(4) 0.009(4) -0.002(4)
C28 0.052(4) 0.044(4) 0.043(4) -0.007(3) 0.009(4) 0.003(3)
C29 0.056(5) 0.062(4) 0.066(5) 0.001(4) 0.009(4) -0.001(4)
C30 0.101(6) 0.056(5) 0.081(6) 0.019(5) -0.002(6) 0.017(5)
C31 0.056(5) 0.070(5) 0.072(5) 0.001(4) -0.003(4) 0.003(4)
C32 0.042(4) 0.059(4) 0.056(5) 0.003(4) 0.002(4) 0.003(4)
C33 0.079(6) 0.090(6) 0.074(6) -0.021(5) 0.015(5) -0.021(5)
C34 0.132(9) 0.089(7) 0.16(1) -0.002(6) -0.016(8) -0.014(7)
C35 0.066(5) 0.114(7) 0.110(6) -0.015(5) 0.023(6) -0.021(7)

loop_
_atom_type_symbol
_atom_type_oxidation_number
_atom_type_number_in_cell
_atom_type_scat_dispersion_real
_atom_type_scat_dispersion_imag
_atom_type_scat_source
H 0 160 0.000 0.000
;International Tables for Crystallography
(1992, Vol. C, Table 6.1.1.2)
;
O 0 64 0.008 0.006
;International Tables for Crystallography
(1992, Vol. C, Tables 4.2.6.8 and 6.1.1.1)
;
N 0 24 0.004 0.003
;International Tables for Crystallography
(1992, Vol. C, Tables 4.2.6.8 and 6.1.1.1)
;
Cu 0 8 0.263 1.266
;International Tables for Crystallography
(1992, Vol. C, Tables 4.2.6.8 and 6.1.1.1)
;
C 0 140 0.002 0.002
;International Tables for Crystallography
(1992, Vol. C, Tables 4.2.6.8 and 6.1.1.1)
;
Cl 0 12 0.132 0.159
;International Tables for Crystallography
(1992, Vol. C, Tables 4.2.6.8 and 6.1.1.1)
;
F 0 4 0.014 0.010
;International Tables for Crystallography
(1992, Vol. C, Tables 4.2.6.8 and 6.1.1.1)
;

loop_
_geom_angle_atom_site_label_1
_geom_angle_atom_site_label_2
_geom_angle_atom_site_label_3
_geom_angle
_geom_angle_site_symmetry_1
_geom_angle_site_symmetry_2
_geom_angle_site_symmetry_3
_geom_angle_publ_flag
O1 Cu1 O2 95.7(2) . . . yes
O1 Cu1 N1 93.1(2) . . . yes
O1 Cu1 N2 102.8(2) . . . yes
O1 Cu1 N3 92.2(2) . . . yes
O2 Cu1 N1 170.6(2) . . . yes
O2 Cu1 N2 90.9(2) . . . yes
O2 Cu1 N3 99.0(2) . . . yes
N1 Cu1 N2 83.8(2) . . . yes
N1 Cu1 N3 84.1(2) . . . yes
N2 Cu1 N3 161.1(2) . . . yes
O1 Cu2 O3 97.2(1) . . . yes
O1 Cu2 N4 95.5(2) . . . yes
O1 Cu2 N5 102.8(2) . . . yes
O1 Cu2 N6 95.3(2) . . . yes
O3 Cu2 N4 167.2(2) . . . yes
O3 Cu2 N5 92.6(2) . . . yes
O3 Cu2 N6 98.2(2) . . . yes
N4 Cu2 N5 82.8(2) . . . yes
N4 Cu2 N6 82.4(2) . . . yes
N5 Cu2 N6 157.6(2) . . . yes
O5 Cl1 O6 115.3(5) . . . yes
O5 Cl1 O7 116.6(5) . . . yes
O5 Cl1 O8 107.4(7) . . . yes
O6 Cl1 O7 111.7(4) . . . yes
O6 Cl1 O8 103.3(7) . . . yes
O7 Cl1 O8 100.3(6) . . . yes
O9 Cl2 O10 109.7(4) . . . yes
O9 Cl2 O11 117.7(4) . . . yes
O9 Cl2 O12 102.6(6) . . . yes
O10 Cl2 O11 114.8(5) . . . yes
O10 Cl2 O12 103.0(5) . . . yes
O11 Cl2 O12 107.2(5) . . . yes
O13 Cl3 O14 108.9(3) . . . yes
O13 Cl3 O15 111.3(3) . . . yes
O13 Cl3 O16 107.6(3) . . . yes
O14 Cl3 O15 109.1(3) . . . yes
O14 Cl3 O16 109.3(3) . . . yes
O15 Cl3 O16 110.5(3) . . . yes
Cu1 O1 Cu2 140.7(2) . . . yes
Cu1 O1 C1 108.2(4) . . . yes
Cu2 O1 C1 111.1(4) . . . yes
Cu1 O2 H1 108.9 . . . yes
Cu1 O2 H2 105.1 . . . yes
H1 O2 H2 103.9 . . . yes
Cu2 O3 H3 106.4 . . . yes
Cu2 O3 H4 106.7 . . . yes
H3 O3 H4 109.1 . . . yes
C33 O4 H3 133.2 . . 4_445 no
Cl2 O10 H2 126.8 . . . no
Cl3 O16 H4 107.1 . . . no
Cu1 N1 C7 109.8(4) . . . yes
Cu1 N1 C9 107.2(4) . . . yes
Cu1 N1 C15 107.0(4) . . . yes
C7 N1 C9 110.6(5) . . . yes
C7 N1 C15 110.1(5) . . . yes
C9 N1 C15 112.0(5) . . . yes
Cu1 N2 C10 112.9(4) . . . yes
Cu1 N2 C14 127.5(4) . . . yes
C10 N2 C14 119.5(5) . . . yes
Cu1 N3 C16 115.0(4) . . . yes
Cu1 N3 C20 127.4(4) . . . yes
C16 N3 C20 117.1(5) . . . yes
Cu2 N4 C8 107.0(3) . . . yes
Cu2 N4 C21 105.7(4) . . . yes
Cu2 N4 C27 107.7(4) . . . yes
C8 N4 C21 110.3(5) . . . yes
C8 N4 C27 112.1(4) . . . yes
C21 N4 C27 113.6(5) . . . yes
Cu2 N5 C22 114.7(4) . . . yes
Cu2 N5 C26 126.9(4) . . . yes
C22 N5 C26 118.4(5) . . . yes
Cu2 N6 C28 115.9(4) . . . yes
Cu2 N6 C32 126.7(4) . . . yes
C28 N6 C32 116.6(5) . . . yes
O1 C1 C2 122.1(6) . . . yes
O1 C1 C6 118.9(5) . . . yes
C2 C1 C6 119.0(6) . . . yes
C1 C2 C3 122.0(6) . . . yes
C1 C2 C7 116.9(5) . . . yes
C3 C2 C7 121.1(6) . . . yes
C2 C3 C4 118.5(6) . . . yes
F1 C4 C3 118.7(6) . . . yes
F1 C4 C5 120.5(7) . . . yes
C3 C4 C5 120.7(6) . . . yes
C4 C5 C6 120.3(6) . . . yes
C1 C6 C5 119.5(6) . . . yes
C1 C6 C8 120.8(5) . . . yes
C5 C6 C8 119.4(6) . . . yes
N1 C7 C2 114.7(5) . . . yes
H7 C7 H8 109.9 . . . yes
N4 C8 C6 111.4(5) . . . yes
H9 C8 H10 109.2 . . . yes
N1 C9 C10 111.9(5) . . . yes
H11 C9 H12 109.4 . . . yes
N2 C10 C9 116.9(6) . . . yes
N2 C10 C11 120.1(6) . . . yes
C9 C10 C11 122.9(6) . . . yes
C10 C11 C12 118.0(7) . . . yes
C11 C12 C13 122.6(7) . . . yes
C12 C13 C14 117.1(7) . . . yes
N2 C14 C13 122.6(6) . . . yes
N1 C15 C16 109.8(5) . . . yes
N3 C16 C15 114.4(5) . . . yes
N3 C16 C17 122.2(6) . . . yes
C15 C16 C17 123.2(6) . . . yes
C16 C17 C18 120.3(7) . . . yes
C17 C18 C19 119.1(6) . . . yes
C18 C19 C20 119.3(6) . . . yes
N3 C20 C19 121.9(6) . . . yes
N4 C21 C22 111.6(5) . . . yes
H23 C21 H24 109.6 . . . no
N5 C22 C21 115.5(5) . . . yes
N5 C22 C23 121.1(6) . . . yes
C21 C22 C23 123.3(6) . . . yes
C22 C23 C24 119.3(7) . . . yes
C23 C24 C25 121.3(7) . . . yes
C24 C25 C26 116.8(7) . . . yes
N5 C26 C25 123.1(6) . . . yes
N4 C27 C28 111.5(5) . . . yes
H29 C27 H30 109.0 . . . no
N6 C28 C27 114.9(5) . . . yes
N6 C28 C29 122.5(6) . . . yes
C27 C28 C29 122.3(6) . . . yes
C28 C29 C30 118.3(6) . . . yes
H31 C29 H32 98.1 . . . no
C29 C30 C31 119.0(7) . . . yes
H31 C30 H32 96.6 . . . no
H31 C30 H33 164.7 . . . no
H32 C30 H33 98.7 . . . no
C30 C31 C32 119.1(7) . . . yes
H32 C31 H33 99.6 . . . no
H33 C31 H34 92.7 . . . no
N6 C32 C31 124.4(6) . . . yes
H33 C32 H34 93.4 . . . no
O4 C33 C34 122.5(8) . . . yes
O4 C33 C35 118.8(8) . . . yes
C34 C33 C35 118.7(8) . . . yes
H35 C33 H38 122.4 . . . no
H35 C33 H39 103.7 . . . no
H36 C33 H39 103.9 . . . no
H36 C33 H40 123.5 . . . no
H37 C33 H38 102.3 . . . no
H37 C33 H40 102.5 . . . no
H35 C34 H36 113.2 . . . no
H35 C34 H37 113.9 . . . no
H36 C34 H37 107.6 . . . no
C33 C35 H38 107.3 . . . no
C33 C35 H39 106.4 . . . no
C33 C35 H40 111.0 . . . no
H38 C35 H39 107.9 . . . no
H38 C35 H40 111.8 . . . no
H39 C35 H40 112.2 . . . no

loop_
_geom_bond_atom_site_label_1
_geom_bond_atom_site_label_2
_geom_bond_distance
_geom_bond_site_symmetry_1
_geom_bond_site_symmetry_2
_geom_bond_publ_flag
Cu1 O1 2.224(4) . . yes
Cu1 O2 2.002(4) . . yes
Cu1 N1 2.010(5) . . yes
Cu1 N2 1.976(5) . . yes
Cu1 N3 1.974(5) . . yes
Cu2 O1 2.113(4) . . yes
Cu2 O3 2.010(4) . . yes
Cu2 N4 2.068(5) . . yes
Cu2 N5 1.978(5) . . yes
Cu2 N6 1.999(5) . . yes
Cl1 O5 1.347(6) . . yes
Cl1 O6 1.360(7) . . yes
Cl1 O7 1.389(6) . . yes
Cl1 O8 1.364(9) . . yes
Cl2 O9 1.383(6) . . yes
Cl2 O10 1.395(6) . . yes
Cl2 O11 1.344(6) . . yes
Cl2 O12 1.396(9) . . yes
Cl3 O13 1.400(4) . . yes
Cl3 O14 1.426(5) . . yes
Cl3 O15 1.396(5) . . yes
Cl3 O16 1.438(5) . . yes
F1 C4 1.365(7) . . yes
O1 C1 1.330(6) . . yes
O2 H1 0.96 . . yes
O2 H2 1.04 . . yes
O3 H3 1.03 . . yes
O3 H4 0.98 . . yes
O4 C33 1.229(9) . . yes
O4 H3 1.74 . 4_445 yes
O5 O6 2.29(1) . . no
O5 O7 2.329(9) . . no
O5 O8 2.19(1) . . no
O6 O7 2.275(8) . . no
O6 O8 2.14(1) . . no
O7 O8 2.11(1) . . no
O9 O10 2.271(9) . . no
O9 O11 2.334(9) . . no
O9 O12 2.17(1) . . no
O10 O11 2.308(8) . . no
O10 O12 2.18(1) . . no
O10 H2 2.20 . . yes
O11 O12 2.21(1) . . no
O13 O14 2.300(6) . . no
O13 O15 2.310(6) . . no
O13 O16 2.291(6) . . no
O14 O15 2.300(7) . . no
O14 O16 2.336(7) . . no
O15 O16 2.329(7) . . no
O16 H4 1.80 . . yes
N1 C7 1.488(8) . . yes
N1 C9 1.475(8) . . yes
N1 C15 1.500(8) . . yes
N2 C10 1.343(7) . . yes
N2 C14 1.321(7) . . yes
N3 C16 1.331(7) . . yes
N3 C20 1.366(7) . . yes
N4 C8 1.495(7) . . yes
N4 C21 1.480(8) . . yes
N4 C27 1.484(8) . . yes
N5 C22 1.345(7) . . yes
N5 C26 1.347(7) . . yes
N6 C28 1.324(7) . . yes
N6 C32 1.342(8) . . yes
C1 C2 1.364(8) . . yes
C1 C6 1.389(8) . . yes
C2 C3 1.390(8) . . yes
C2 C7 1.512(9) . . yes
C3 C4 1.383(9) . . yes
C3 H5 0.94 . . yes
C4 C5 1.360(9) . . yes
C5 C6 1.401(9) . . yes
C5 H6 0.95 . . no
C6 C8 1.510(9) . . yes
C7 H7 0.95 . . yes
C7 H8 0.94 . . yes
C8 H9 0.95 . . yes
C8 H10 0.95 . . yes
C9 C10 1.465(9) . . yes
C9 H11 0.95 . . yes
C9 H12 0.95 . . yes
C10 C11 1.400(9) . . yes
C10 C14 2.301(9) . . yes
C11 C12 1.35(1) . . yes
C11 H13 0.94 . . yes
C12 C13 1.34(1) . . yes
C12 C14 2.32(1) . . yes
C12 H14 0.93 . . yes
C13 C14 1.382(9) . . yes
C13 H15 0.96 . . yes
C14 H16 0.96 . . yes
C15 C16 1.515(8) . . yes
C15 H17 0.95 . . yes
C15 H18 0.95 . . yes
C16 C17 1.370(9) . . yes
C16 C20 2.301(9) . . yes
C17 C18 1.339(9) . . yes
C17 H19 0.96 . . yes
C18 C19 1.365(9) . . yes
C18 H20 0.94 . . yes
C19 C20 1.364(9) . . yes
C19 H21 0.97 . . yes
C20 H22 0.94 . . yes
C21 C22 1.489(9) . . yes
C21 H23 0.94 . . yes
C21 H24 0.95 . . yes
C22 C23 1.390(9) . . yes
C23 C24 1.34(1) . . yes
C23 H25 0.94 . . yes
C24 C25 1.39(1) . . yes
C24 H26 0.94 . . yes
C25 C26 1.375(9) . . yes
C25 H27 0.95 . . yes
C26 H28 0.93 . . yes
C27 C28 1.491(9) . . yes
C27 H29 0.96 . . yes
C27 H30 0.94 . . yes
C28 C29 1.396(8) . . yes
C29 C30 1.39(1) . . yes
C29 H31 0.94 . . yes
C30 C31 1.34(1) . . yes
C30 H32 0.95 . . yes
C31 C32 1.358(9) . . yes
C31 H33 0.94 . . yes
C32 H34 0.95 . . yes
C33 C34 1.44(1) . . yes
C33 C35 1.50(1) . . yes
C34 H35 0.89 . . yes
C34 H36 0.96 . . yes
C34 H37 0.96 . . yes
C35 H38 0.96 . . yes
C35 H39 0.96 . . yes
C35 H40 0.91 . . yes

loop_
_geom_contact_atom_site_label_1
_geom_contact_atom_site_label_2
_geom_contact_distance
_geom_contact_site_symmetry_1
_geom_contact_site_symmetry_2
_geom_contact_publ_flag
? ? ? ? ? ?

loop_
_geom_hbond_atom_site_label_D
_geom_hbond_atom_site_label_H
_geom_hbond_atom_site_label_A
_geom_hbond_distance_DH
_geom_hbond_distance_HA
_geom_hbond_distance_DA
_geom_hbond_angle_DHA
_geom_hbond_site_symmetry_A
O3 H3 O4 1.03 1.74 2.701(7) 152.9 4_545
O3 H4 O16 0.98 1.80 2.780(6) 173.3 .

loop_
_geom_torsion_atom_site_label_1
_geom_torsion_atom_site_label_2
_geom_torsion_atom_site_label_3
_geom_torsion_atom_site_label_4
_geom_torsion_site_symmetry_1
_geom_torsion_site_symmetry_2
_geom_torsion_site_symmetry_3
_geom_torsion_site_symmetry_4
_geom_torsion
_geom_torsion_publ_flag
Cu1 O1 Cu2 O3 . . . . -46.8(3) no
Cu1 O1 Cu2 N4 . . . . 131.3(3) no
Cu1 O1 Cu2 N5 . . . . 47.5(3) no
Cu1 O1 Cu2 N6 . . . . -145.8(3) no
Cu1 O1 C1 C2 . . . . 54.7(6) no
Cu1 O1 C1 C6 . . . . -124.9(5) no
Cu1 N1 C7 C2 . . . . 57.8(6) no
Cu1 N1 C9 C10 . . . . 28.1(6) no
Cu1 N1 C15 C16 . . . . -32.9(6) no
Cu1 N2 C10 C9 . . . . -1.7(7) no
Cu1 N2 C10 C11 . . . . 176.5(5) no
Cu1 N2 C10 C14 . . . . 176.6(8) no
Cu1 N2 C14 C10 . . . . -176.1(9) no
Cu1 N2 C14 C12 . . . . -175.4(4) no
Cu1 N2 C14 C13 . . . . -174.0(5) no
Cu1 N3 C16 C15 . . . . -11.4(7) no
Cu1 N3 C16 C17 . . . . 173.1(6) no
Cu1 N3 C16 C20 . . . . 172.4(7) no
Cu1 N3 C20 C16 . . . . -171.3(8) no
Cu1 N3 C20 C19 . . . . -172.1(5) no
Cu2 O1 Cu1 O2 . . . . -39.7(3) no
Cu2 O1 Cu1 N1 . . . . 136.9(3) no
Cu2 O1 Cu1 N2 . . . . 52.5(3) no
Cu2 O1 Cu1 N3 . . . . -139.0(3) no
Cu2 O1 C1 C2 . . . . -128.0(5) no
Cu2 O1 C1 C6 . . . . 52.5(6) no
Cu2 N4 C8 C6 . . . . 59.1(5) no
Cu2 N4 C21 C22 . . . . 33.1(6) no
Cu2 N4 C27 C28 . . . . -28.0(6) no
Cu2 N5 C22 C21 . . . . 2.8(7) no
Cu2 N5 C22 C23 . . . . 178.8(5) no
Cu2 N5 C22 C26 . . . . 178.6(7) no
Cu2 N5 C26 C22 . . . . -178.4(8) no
Cu2 N5 C26 C25 . . . . -179.2(5) no
Cu2 N6 C28 C27 . . . . -15.3(7) no
Cu2 N6 C28 C29 . . . . 170.1(5) no
Cu2 N6 C28 C32 . . . . 170.2(7) no
Cu2 N6 C32 C28 . . . . -169.0(8) no
Cu2 N6 C32 C30 . . . . -168.8(4) no
Cu2 N6 C32 C31 . . . . -168.0(6) no
F1 C4 C3 C2 . . . . 177.6(6) no
F1 C4 C5 C6 . . . . 179.8(6) no
O1 Cu1 N1 C7 . . . . -5.6(4) no
O1 Cu1 N1 C9 . . . . -125.8(4) no
O1 Cu1 N1 C15 . . . . 113.9(4) no
O1 Cu1 N2 C10 . . . . 106.4(4) no
O1 Cu1 N2 C14 . . . . -77.4(6) no
O1 Cu1 N3 C16 . . . . -99.5(4) no
O1 Cu1 N3 C20 . . . . 71.9(5) no
O1 Cu2 N4 C8 . . . . -9.9(4) no
O1 Cu2 N4 C21 . . . . -127.4(4) no
O1 Cu2 N4 C27 . . . . 110.9(4) no
O1 Cu2 N5 C22 . . . . 107.3(4) no
O1 Cu2 N5 C26 . . . . -74.2(5) no
O1 Cu2 N6 C28 . . . . -95.9(4) no
O1 Cu2 N6 C32 . . . . 73.2(5) no
O1 C1 C2 C3 . . . . -179.4(6) no
O1 C1 C2 C7 . . . . -1.2(9) no
O1 C1 C6 C5 . . . . 176.7(6) no
O1 C1 C6 C8 . . . . 2.0(9) no
O2 Cu1 O1 C1 . . . . 136.4(3) no
O2 Cu1 N1 C7 . . . . 153(1) no
O2 Cu1 N1 C9 . . . . 33(1) no
O2 Cu1 N1 C15 . . . . -87(1) no
O2 Cu1 N2 C10 . . . . -157.6(4) no
O2 Cu1 N2 C14 . . . . 18.6(6) no
O2 Cu1 N3 C16 . . . . 164.4(4) no
O2 Cu1 N3 C20 . . . . -24.1(5) no
O3 Cu2 O1 C1 . . . . 137.1(3) no
O3 Cu2 N4 C8 . . . . 161.9(7) no
O3 Cu2 N4 C21 . . . . 44(1) no
O3 Cu2 N4 C27 . . . . -77.3(9) no
O3 Cu2 N5 C22 . . . . -154.7(4) no
O3 Cu2 N5 C26 . . . . 23.7(5) no
O3 Cu2 N6 C28 . . . . 166.1(4) no
O3 Cu2 N6 C32 . . . . -24.9(5) no
O5 Cl1 O6 O7 . . . . -136.3(7) no
O5 Cl1 O6 O8 . . . . 116.8(7) no
O5 Cl1 O7 O6 . . . . 135.7(7) no
O5 Cl1 O7 O8 . . . . -115.5(7) no
O5 Cl1 O8 O6 . . . . -122.3(5) no
O5 Cl1 O8 O7 . . . . 122.3(5) no
O5 O6 Cl1 O7 . . . . 136.3(7) no
O5 O6 Cl1 O8 . . . . -116.8(7) no
O5 O6 O7 O8 . . . . -69.9(5) no
O5 O6 O8 O7 . . . . 73.9(4) no
O5 O7 Cl1 O6 . . . . -135.7(7) no
O5 O7 Cl1 O8 . . . . 115.5(7) no
O5 O7 O6 O8 . . . . 69.9(5) no
O5 O7 O8 O6 . . . . -71.3(4) no
O5 O8 Cl1 O6 . . . . 122.3(5) no
O5 O8 Cl1 O7 . . . . -122.3(5) no
O5 O8 O6 O7 . . . . -73.9(4) no
O5 O8 O7 O6 . . . . 71.3(4) no
O6 Cl1 O5 O7 . . . . 134.1(7) no
O6 Cl1 O5 O8 . . . . -114.5(7) no
O6 Cl1 O7 O8 . . . . 108.9(7) no
O6 Cl1 O8 O7 . . . . -115.4(5) no
O6 O5 Cl1 O7 . . . . -134.1(7) no
O6 O5 Cl1 O8 . . . . 114.5(7) no
O6 O5 O7 O8 . . . . 68.9(5) no
O6 O5 O8 O7 . . . . -72.6(4) no
O6 O7 Cl1 O8 . . . . -108.9(7) no
O6 O7 O5 O8 . . . . -68.9(5) no
O6 O8 Cl1 O7 . . . . 115.4(5) no
O6 O8 O5 O7 . . . . 72.6(4) no
O7 Cl1 O5 O8 . . . . 111.5(7) no
O7 Cl1 O6 O8 . . . . -106.9(7) no
O7 O5 Cl1 O8 . . . . -111.5(7) no
O7 O5 O6 O8 . . . . -66.8(4) no
O7 O6 Cl1 O8 . . . . 106.9(7) no
O7 O6 O5 O8 . . . . 66.8(4) no
O9 Cl2 O10 O11 . . . . -135.1(6) no
O9 Cl2 O10 O12 . . . . 108.7(6) no
O9 Cl2 O11 O10 . . . . 131.4(6) no
O9 Cl2 O11 O12 . . . . -114.9(7) no
O9 Cl2 O12 O10 . . . . -113.9(4) no
O9 Cl2 O12 O11 . . . . 124.6(5) no
O9 O10 Cl2 O11 . . . . 135.1(6) no
O9 O10 Cl2 O12 . . . . -108.7(6) no
O9 O10 O11 O12 . . . . -68.3(4) no
O9 O10 O12 O11 . . . . 73.4(3) no
O9 O11 Cl2 O10 . . . . -131.4(6) no
O9 O11 Cl2 O12 . . . . 114.9(7) no
O9 O11 O10 O12 . . . . 68.3(4) no
O9 O11 O12 O10 . . . . -71.0(3) no
O9 O12 Cl2 O10 . . . . 113.9(4) no
O9 O12 Cl2 O11 . . . . -124.6(5) no
O9 O12 O10 O11 . . . . -73.4(3) no
O9 O12 O11 O10 . . . . 71.0(3) no
O10 Cl2 O9 O11 . . . . 133.6(6) no
O10 Cl2 O9 O12 . . . . -109.0(5) no
O10 Cl2 O11 O12 . . . . 113.8(6) no
O10 Cl2 O12 O11 . . . . -121.5(5) no
O10 O9 Cl2 O11 . . . . -133.6(6) no
O10 O9 Cl2 O12 . . . . 109.0(5) no
O10 O9 O11 O12 . . . . 69.7(4) no
O10 O9 O12 O11 . . . . -71.8(4) no
O10 O11 Cl2 O12 . . . . -113.8(6) no
O10 O11 O9 O12 . . . . -69.7(4) no
O10 O12 Cl2 O11 . . . . 121.5(5) no
O10 O12 O9 O11 . . . . 71.8(4) no
O11 Cl2 O9 O12 . . . . 117.4(6) no
O11 Cl2 O10 O12 . . . . -116.2(6) no
O11 O9 Cl2 O12 . . . . -117.4(6) no
O11 O9 O10 O12 . . . . -69.1(4) no
O11 O10 Cl2 O12 . . . . 116.2(6) no
O11 O10 O9 O12 . . . . 69.1(4) no
O13 Cl3 O14 O15 . . . . -121.7(4) no
O13 Cl3 O14 O16 . . . . 117.3(4) no
O13 Cl3 O15 O14 . . . . 120.2(4) no
O13 Cl3 O15 O16 . . . . -119.6(4) no
O13 Cl3 O16 O14 . . . . -118.1(4) no
O13 Cl3 O16 O15 . . . . 121.8(4) no
O13 O14 Cl3 O15 . . . . 121.7(4) no
O13 O14 Cl3 O16 . . . . -117.3(4) no
O13 O14 O15 O16 . . . . -69.3(2) no
O13 O14 O16 O15 . . . . 71.1(2) no
O13 O15 Cl3 O14 . . . . -120.2(4) no
O13 O15 Cl3 O16 . . . . 119.6(4) no
O13 O15 O14 O16 . . . . 69.3(2) no
O13 O15 O16 O14 . . . . -70.4(2) no
O13 O16 Cl3 O14 . . . . 118.1(4) no
O13 O16 Cl3 O15 . . . . -121.8(4) no
O13 O16 O14 O15 . . . . -71.1(2) no
O13 O16 O15 O14 . . . . 70.4(2) no
O14 Cl3 O13 O15 . . . . 120.3(4) no
O14 Cl3 O13 O16 . . . . -118.4(4) no
O14 Cl3 O15 O16 . . . . 120.2(4) no
O14 Cl3 O16 O15 . . . . -120.1(4) no
O14 O13 Cl3 O15 . . . . -120.3(4) no
O14 O13 Cl3 O16 . . . . 118.4(4) no
O14 O13 O15 O16 . . . . 71.7(2) no
O14 O13 O16 O15 . . . . -69.6(2) no
O14 O15 Cl3 O16 . . . . -120.2(4) no
O14 O15 O13 O16 . . . . -71.7(2) no
O14 O16 Cl3 O15 . . . . 120.1(4) no
O14 O16 O13 O15 . . . . 69.6(2) no
O15 Cl3 O13 O16 . . . . 121.3(4) no
O15 Cl3 O14 O16 . . . . -121.0(4) no
O15 O13 Cl3 O16 . . . . -121.3(4) no
O15 O13 O14 O16 . . . . -71.1(2) no
O15 O14 Cl3 O16 . . . . 121.0(4) no
O15 O14 O13 O16 . . . . 71.1(2) no
N1 Cu1 O1 C1 . . . . -47.0(4) no
N1 Cu1 N2 C10 . . . . 14.5(4) no
N1 Cu1 N2 C14 . . . . -169.2(6) no
N1 Cu1 N3 C16 . . . . -6.6(4) no
N1 Cu1 N3 C20 . . . . 164.9(5) no
N1 C7 C2 C1 . . . . -69.4(7) no
N1 C7 C2 C3 . . . . 108.9(7) no
N1 C9 C10 N2 . . . . -18.4(8) no
N1 C9 C10 C11 . . . . 163.4(6) no
N1 C9 C10 C14 . . . . -20(1) no
N1 C15 C16 N3 . . . . 30.0(7) no
N1 C15 C16 C17 . . . . -154.5(6) no
N1 C15 C16 C20 . . . . 34(1) no
N2 Cu1 O1 C1 . . . . -131.3(4) no
N2 Cu1 N1 C7 . . . . 97.0(4) no
N2 Cu1 N1 C9 . . . . -23.2(4) no
N2 Cu1 N1 C15 . . . . -143.5(4) no
N2 Cu1 N3 C16 . . . . 43.5(8) no
N2 Cu1 N3 C20 . . . . -145.1(6) no
N2 C10 C11 C12 . . . . -1(1) no
N2 C10 C14 C12 . . . . -179.2(7) no
N2 C10 C14 C13 . . . . -178.3(9) no
N2 C14 C10 C9 . . . . 3(1) no
N2 C14 C10 C11 . . . . 179.9(8) no
N2 C14 C12 C11 . . . . -1.1(6) no
N2 C14 C12 C13 . . . . 178(1) no
N2 C14 C13 C12 . . . . -3(1) no
N3 Cu1 O1 C1 . . . . 37.2(4) no
N3 Cu1 N1 C7 . . . . -97.4(4) no
N3 Cu1 N1 C9 . . . . 142.4(4) no
N3 Cu1 N1 C15 . . . . 22.1(4) no
N3 Cu1 N2 C10 . . . . -35.6(9) no
N3 Cu1 N2 C14 . . . . 140.7(6) no
N3 C16 C17 C18 . . . . 0(1) no
N3 C16 C17 C19 . . . . -0.3(7) no
N3 C16 C20 C19 . . . . 179.4(8) no
N3 C20 C16 C15 . . . . -6.2(9) no
N3 C20 C16 C17 . . . . -179.4(8) no
N3 C20 C19 C17 . . . . 0.4(7) no
N3 C20 C19 C18 . . . . 0(1) no
N4 Cu2 O1 C1 . . . . -44.7(4) no
N4 Cu2 N5 C22 . . . . 13.2(4) no
N4 Cu2 N5 C26 . . . . -168.3(5) no
N4 Cu2 N6 C28 . . . . -1.0(4) no
N4 Cu2 N6 C32 . . . . 168.0(5) no
N4 C8 C6 C1 . . . . -70.9(7) no
N4 C8 C6 C5 . . . . 114.3(6) no
N4 C21 C22 N5 . . . . -25.3(7) no
N4 C21 C22 C23 . . . . 158.9(6) no
N4 C21 C22 C26 . . . . -29(1) no
N4 C27 C28 N6 . . . . 29.4(8) no
N4 C27 C28 C29 . . . . -156.0(6) no
N4 C27 C28 C32 . . . . 35(1) no
N5 Cu2 O1 C1 . . . . -128.6(4) no
N5 Cu2 N4 C8 . . . . 92.4(4) no
N5 Cu2 N4 C21 . . . . -25.2(4) no
N5 Cu2 N4 C27 . . . . -146.9(4) no
N5 Cu2 N6 C28 . . . . 48.3(7) no
N5 Cu2 N6 C32 . . . . -142.7(6) no
N5 C22 C23 C24 . . . . 0(1) no
N5 C22 C26 C25 . . . . 179.4(8) no
N5 C26 C22 C21 . . . . 6.8(9) no
N5 C26 C22 C23 . . . . -179.8(7) no
N5 C26 C25 C24 . . . . 1(1) no
N6 Cu2 O1 C1 . . . . 38.2(4) no
N6 Cu2 N4 C8 . . . . -104.5(4) no
N6 Cu2 N4 C21 . . . . 137.9(4) no
N6 Cu2 N4 C27 . . . . 16.2(4) no
N6 Cu2 N5 C22 . . . . -36.0(7) no
N6 Cu2 N5 C26 . . . . 142.5(6) no
N6 C28 C29 C30 . . . . 0(1) no
N6 C28 C32 C30 . . . . -179.9(7) no
N6 C28 C32 C31 . . . . -179.2(8) no
N6 C32 C28 C27 . . . . -9(1) no
N6 C32 C28 C29 . . . . 180.0(8) no
N6 C32 C30 C29 . . . . -0.2(6) no
N6 C32 C30 C31 . . . . 179(1) no
N6 C32 C31 C30 . . . . -2(1) no
C1 C2 C3 C4 . . . . 2(1) no
C1 C6 C5 C4 . . . . 3(1) no
C2 C1 C6 C5 . . . . -2.9(9) no
C2 C1 C6 C8 . . . . -177.6(6) no
C2 C3 C4 C5 . . . . -2(1) no
C2 C7 N1 C9 . . . . 175.8(5) no
C2 C7 N1 C15 . . . . -59.8(6) no
C3 C2 C1 C6 . . . . 0.2(9) no
C3 C4 C5 C6 . . . . 0(1) no
C4 C3 C2 C7 . . . . -175.7(6) no
C4 C5 C6 C8 . . . . 177.8(6) no
C6 C1 C2 C7 . . . . 178.4(6) no
C6 C8 N4 C21 . . . . 173.6(5) no
C6 C8 N4 C27 . . . . -58.9(6) no
C7 N1 C9 C10 . . . . -91.5(6) no
C7 N1 C15 C16 . . . . 86.4(6) no
C8 N4 C21 C22 . . . . -82.3(6) no
C8 N4 C27 C28 . . . . 89.6(6) no
C9 N1 C15 C16 . . . . -150.0(5) no
C9 C10 N2 C14 . . . . -178.3(6) no
C9 C10 C11 C12 . . . . 176.9(7) no
C9 C10 C14 C12 . . . . -176(1) no
C9 C10 C14 C13 . . . . -175.5(9) no
C10 N2 C14 C12 . . . . 0.7(6) no
C10 N2 C14 C13 . . . . 2(1) no
C10 C9 N1 C15 . . . . 145.2(5) no
C10 C11 C12 C13 . . . . 1(1) no
C10 C11 C12 C14 . . . . 1.2(7) no
C10 C14 C12 C11 . . . . -0.7(4) no
C10 C14 C12 C13 . . . . 178.1(9) no
C10 C14 C13 C12 . . . . -1.6(8) no
C11 C10 N2 C14 . . . . -0.1(9) no
C11 C10 C14 C12 . . . . 0.7(4) no
C11 C10 C14 C13 . . . . 1.7(6) no
C11 C12 C13 C14 . . . . 1(1) no
C11 C12 C14 C13 . . . . -179(1) no
C12 C11 C10 C14 . . . . -1.2(7) no
C15 C16 N3 C20 . . . . 176.2(6) no
C15 C16 C17 C18 . . . . -175.5(7) no
C15 C16 C17 C19 . . . . -175.5(6) no
C15 C16 C20 C19 . . . . 173.2(9) no
C16 N3 C20 C19 . . . . -0.8(9) no
C16 C17 C18 C19 . . . . 0(1) no
C16 C17 C19 C18 . . . . 180(1) no
C16 C17 C19 C20 . . . . -0.1(6) no
C16 C20 C19 C17 . . . . 0.0(4) no
C16 C20 C19 C18 . . . . 0.0(8) no
C17 C16 N3 C20 . . . . 0.7(9) no
C17 C16 C20 C19 . . . . -0.1(6) no
C17 C18 C19 C20 . . . . 0(1) no
C18 C17 C16 C20 . . . . 0.1(8) no
C18 C17 C19 C20 . . . . 180(1) no
C19 C17 C16 C20 . . . . 0.0(4) no
C21 N4 C27 C28 . . . . -144.6(5) no
C21 C22 N5 C26 . . . . -175.8(6) no
C21 C22 C23 C24 . . . . 175.2(7) no
C21 C22 C26 C25 . . . . -173.8(8) no
C22 N5 C26 C25 . . . . -1(1) no
C22 C21 N4 C27 . . . . 150.9(5) no
C22 C23 C24 C25 . . . . 1(1) no
C22 C26 C25 C24 . . . . 1.1(8) no
C23 C22 N5 C26 . . . . 0.2(9) no
C23 C22 C26 C25 . . . . -0.5(6) no
C23 C24 C25 C26 . . . . -2(1) no
C24 C23 C22 C26 . . . . -0.4(8) no
C27 C28 N6 C32 . . . . 174.6(6) no
C27 C28 C29 C30 . . . . -174.4(7) no
C27 C28 C32 C30 . . . . 171(1) no
C27 C28 C32 C31 . . . . 171.8(9) no
C28 N6 C32 C30 . . . . 0.1(6) no
C28 N6 C32 C31 . . . . 1(1) no
C28 C29 C30 C31 . . . . 0(1) no
C28 C29 C30 C32 . . . . 0.2(7) no
C28 C32 C30 C29 . . . . -0.1(4) no
C28 C32 C30 C31 . . . . 178.7(9) no
C28 C32 C31 C30 . . . . -1.1(8) no
C29 C28 N6 C32 . . . . 0.0(9) no
C29 C28 C32 C30 . . . . 0.1(4) no
C29 C28 C32 C31 . . . . 0.8(6) no
C29 C30 C31 C32 . . . . 1(1) no
C29 C30 C32 C31 . . . . -179(1) no
C30 C29 C28 C32 . . . . -0.2(7) no
